data_7060218
loop_
_publ_author_name
'Verma, Abhineet'
'Hossain, S. K. Saddam'
'Sunkari, Sailaja S.'
'Reibenspies, Joseph'
'Saha, Satyen'

_publ_section_title
;
 Ligand influence versus electronic configuration of d-metal ion in
 determining the fate of NIR emission from LnIII ions: a case study with
 CuII, NiII and ZnII complexes
;
_journal_issue 5
_journal_name_full 'New Journal of Chemistry'
_journal_page_first 2696
_journal_page_last 2709
_journal_paper_doi 10.1039/D0NJ04020G
_journal_volume 45
_journal_year 2021
_chemical_formula_moiety 'C23 H28 N4 O13 Sm Zn'
_chemical_formula_sum 'C23 H28 N4 O13 Sm Zn'
_chemical_formula_weight 784.24
_space_group_crystal_system monoclinic
_space_group_IT_number 14
_space_group_name_Hall '-P 2yab'
_space_group_name_H-M_alt 'P 1 21/a 1'
_atom_sites_solution_hydrogens geom
_audit_creation_method SHELXL-2016/6
_audit_update_record
;
2017-02-15 deposited with the CCDC.	2020-12-28 downloaded from the CCDC.
;
_cell_angle_alpha 90
_cell_angle_beta 111.805(5)
_cell_angle_gamma 90
_cell_formula_units_Z 4
_cell_length_a 11.436(5)
_cell_length_b 23.800(5)
_cell_length_c 11.895(5)
_cell_measurement_reflns_used 1850
_cell_measurement_temperature 293(2)
_cell_measurement_theta_max 29.2885
_cell_measurement_theta_min 3.1552
_cell_volume 3005.9(19)
_computing_cell_refinement
;
CrysAlisPro, Agilent Technologies,
Version 1.171.34.49 (release 20-01-2011 CrysAlis171 .NET)
(compiled Jan 20 2011,15:58:25)
;
_computing_data_collection
;        
CrysAlisPro, Agilent Technologies,
Version 1.171.34.49 (release 20-01-2011 CrysAlis171 .NET)
(compiled Jan 20 2011,15:58:25)
;
_computing_data_reduction
;
CrysAlisPro, Agilent Technologies,
Version 1.171.34.49 (release 20-01-2011 CrysAlis171 .NET)
(compiled Jan 20 2011,15:58:25)
;
_computing_structure_refinement 'SHELXL-2016/6 (Sheldrick, 2016)'
_diffrn_ambient_temperature 293(2)
_diffrn_measured_fraction_theta_full 0.998
_diffrn_measured_fraction_theta_max 0.998
_diffrn_measurement_device_type 'Xcalibur, Eos'
_diffrn_radiation_type MoK\a
_diffrn_radiation_wavelength 0.71073
_diffrn_reflns_av_R_equivalents 0.0922
_diffrn_reflns_av_unetI/netI 0.1266
_diffrn_reflns_Laue_measured_fraction_full 0.998
_diffrn_reflns_Laue_measured_fraction_max 0.998
_diffrn_reflns_limit_h_max 13
_diffrn_reflns_limit_h_min -14
_diffrn_reflns_limit_k_max 29
_diffrn_reflns_limit_k_min -24
_diffrn_reflns_limit_l_max 11
_diffrn_reflns_limit_l_min -14
_diffrn_reflns_number 12463
_diffrn_reflns_point_group_measured_fraction_full 0.998
_diffrn_reflns_point_group_measured_fraction_max 0.998
_diffrn_reflns_theta_full 25.000
_diffrn_reflns_theta_max 26.371
_diffrn_reflns_theta_min 3.162
_diffrn_source 'Enhance (Mo) X-ray Source'
_exptl_absorpt_coefficient_mu 2.800
_exptl_absorpt_correction_T_max 1.00000
_exptl_absorpt_correction_T_min 0.67663
_exptl_absorpt_correction_type multi-scan
_exptl_absorpt_process_details
;
CrysAlisPro, Agilent Technologies,
Version 1.171.34.49 (release 20-01-2011 CrysAlis171 .NET)
(compiled Jan 20 2011,15:58:25)
Empirical absorption correction using spherical harmonics,
 implemented in SCALE3 ABSPACK scaling algorithm.
;
_exptl_crystal_colour yellow
_exptl_crystal_density_diffrn 1.733
_exptl_crystal_description needle
_exptl_crystal_F_000 1560
_exptl_crystal_size_max 0.2
_exptl_crystal_size_mid 0.1
_exptl_crystal_size_min 0.05
_refine_diff_density_max 2.338
_refine_diff_density_min -1.488
_refine_diff_density_rms 0.170
_refine_ls_extinction_method none
_refine_ls_goodness_of_fit_ref 1.166
_refine_ls_hydrogen_treatment constr
_refine_ls_matrix_type full
_refine_ls_number_parameters 390
_refine_ls_number_reflns 6135
_refine_ls_number_restraints 0
_refine_ls_restrained_S_all 1.166
_refine_ls_R_factor_all 0.1539
_refine_ls_R_factor_gt 0.1067
_refine_ls_shift/su_max 0.000
_refine_ls_shift/su_mean 0.000
_refine_ls_structure_factor_coef Fsqd
_refine_ls_weighting_details 'w=1/[\s^2^(Fo^2^)+(0.0291P)^2^+32.3382P] where P=(Fo^2^+2Fc^2^)/3'
_refine_ls_weighting_scheme calc
_refine_ls_wR_factor_gt 0.1944
_refine_ls_wR_factor_ref 0.2177
_reflns_Friedel_coverage 0.000
_reflns_number_gt 3893
_reflns_number_total 6135
_reflns_threshold_expression 'I > 2\s(I)'
_cod_data_source_file d0nj04020g2.cif
_cod_data_source_block shelx_CCDC2
_cod_depositor_comments 'Adding full bibliography for 7060214--7060223.cif.'
_cod_original_sg_symbol_H-M P2(1)/a
_cod_database_code 7060218
_shelx_shelxl_version_number 2016/6
_shelx_space_group_comment
;
The symmetry employed for this shelxl refinement is uniquely defined
by the following loop, which should always be used as a source of
symmetry information in preference to the above space-group names.
They are only intended as comments.
;

loop_
_space_group_symop_operation_xyz
'x, y, z'
'-x+1/2, y+1/2, -z'
'-x, -y, -z'
'x-1/2, -y-1/2, z'

loop_
_atom_site_label
_atom_site_type_symbol
_atom_site_fract_x
_atom_site_fract_y
_atom_site_fract_z
_atom_site_U_iso_or_equiv
_atom_site_adp_type
_atom_site_occupancy
_atom_site_site_symmetry_order
_atom_site_calc_flag
_atom_site_refinement_flags_posn
_atom_site_refinement_flags_adp
_atom_site_refinement_flags_occupancy
_atom_site_disorder_assembly
_atom_site_disorder_group
Sm1 Sm 0.68373(7) 0.35020(3) 0.30320(7) 0.0466(2) Uani 1 1 d . . . . .
Zn1 Zn 0.82757(15) 0.45820(7) 0.20831(15) 0.0486(4) Uani 1 1 d . . . . .
O1 O 0.9050(8) 0.3058(4) 0.4568(9) 0.054(2) Uani 1 1 d . . . . .
O2 O 0.8732(7) 0.4015(4) 0.3511(8) 0.055(3) Uani 1 1 d . . . . .
O3 O 0.6591(8) 0.4426(4) 0.2241(9) 0.050(2) Uani 1 1 d . . . . .
O4 O 0.5069(9) 0.4194(5) 0.3330(8) 0.058(3) Uani 1 1 d . . . . .
O5 O 0.4850(10) 0.3460(4) 0.1169(9) 0.065(3) Uani 1 1 d . . . . .
O6 O 0.4657(10) 0.3024(5) 0.2661(10) 0.071(3) Uani 1 1 d . . . . .
O7 O 0.3011(10) 0.3128(5) 0.1004(12) 0.089(4) Uani 1 1 d . . . . .
O8 O 0.7422(10) 0.3887(5) 0.5218(10) 0.067(3) Uani 1 1 d . . . . .
O9 O 0.6629(9) 0.3049(4) 0.4823(9) 0.055(2) Uani 1 1 d . . . . .
O10 O 0.7384(14) 0.3354(6) 0.6664(10) 0.104(5) Uani 1 1 d . . . . .
O11 O 0.8555(9) 0.4050(4) 0.0941(9) 0.056(3) Uani 1 1 d . . . . .
O12 O 0.7516(9) 0.3369(4) 0.1403(9) 0.061(3) Uani 1 1 d . . . . .
O13 O 0.6917(9) 0.2494(4) 0.2552(9) 0.056(3) Uani 1 1 d . . . . .
N1 N 0.9823(11) 0.5032(5) 0.3118(11) 0.050(3) Uani 1 1 d . . . . .
N2 N 0.7389(12) 0.5223(5) 0.0899(12) 0.062(3) Uani 1 1 d . . . . .
N3 N 0.4141(11) 0.3196(5) 0.1583(13) 0.056(3) Uani 1 1 d . . . . .
N4 N 0.7135(11) 0.3439(6) 0.5573(12) 0.061(3) Uani 1 1 d . . . . .
C1 C 0.9879(13) 0.3915(6) 0.4280(12) 0.048(3) Uani 1 1 d . . . . .
C2 C 1.0114(12) 0.3395(6) 0.4890(13) 0.050(3) Uani 1 1 d . . . . .
C3 C 1.1275(14) 0.3263(7) 0.5731(15) 0.070(5) Uani 1 1 d . . . . .
H3 H 1.140906 0.291574 0.611701 0.084 Uiso 1 1 calc R U . . .
C4 C 1.2254(14) 0.3650(8) 0.6005(16) 0.073(5) Uani 1 1 d . . . . .
H4 H 1.303957 0.356594 0.658769 0.087 Uiso 1 1 calc R U . . .
C5 C 1.2056(13) 0.4152(8) 0.5415(13) 0.063(4) Uani 1 1 d . . . . .
H5 H 1.272299 0.440253 0.558633 0.075 Uiso 1 1 calc R U . . .
C6 C 1.0880(12) 0.4302(6) 0.4559(12) 0.051(4) Uani 1 1 d . . . . .
C7 C 1.0729(14) 0.4842(7) 0.4013(14) 0.059(4) Uani 1 1 d . . . . .
H7 H 1.139341 0.509019 0.436463 0.070 Uiso 1 1 calc R U . . .
C8 C 0.9878(15) 0.5627(6) 0.2770(14) 0.066(4) Uani 1 1 d . . . . .
H8A H 1.055377 0.581589 0.340865 0.079 Uiso 1 1 calc R U . . .
H8B H 0.909398 0.581164 0.268742 0.079 Uiso 1 1 calc R U . . .
C9 C 1.0098(19) 0.5684(8) 0.1564(18) 0.087(6) Uani 1 1 d . . . . .
H9A H 1.075877 0.595842 0.167756 0.105 Uiso 1 1 calc R U . A 1
H9B H 1.039821 0.532630 0.138723 0.105 Uiso 1 1 calc R U . A 1
C10A C 0.901(4) 0.585(2) 0.053(4) 0.102(17) Uani 0.57(5) 1 d . . P B 1
H10A H 0.928844 0.595090 -0.012128 0.122 Uiso 0.57(5) 1 calc R U P B 1
H10B H 0.865286 0.618376 0.074129 0.122 Uiso 0.57(5) 1 calc R U P B 1
C10B C 0.927(4) 0.538(2) 0.049(4) 0.063(16) Uani 0.43(5) 1 d . . P B 2
H10C H 0.953463 0.548405 -0.017130 0.075 Uiso 0.43(5) 1 calc R U P B 2
H10D H 0.946959 0.498310 0.064239 0.075 Uiso 0.43(5) 1 calc R U P B 2
C11 C 0.7978(19) 0.5421(7) 0.0047(15) 0.076(5) Uani 1 1 d . . . . .
H11A H 0.732171 0.557950 -0.065847 0.091 Uiso 1 1 calc R U . B 1
H11B H 0.831695 0.509733 -0.022345 0.091 Uiso 1 1 calc R U . B 1
C12 C 0.6401(16) 0.5462(6) 0.0852(14) 0.067(5) Uani 1 1 d . . . . .
H12 H 0.612488 0.576037 0.031185 0.080 Uiso 1 1 calc R U . . .
C13 C 0.5625(13) 0.5321(6) 0.1565(14) 0.057(4) Uani 1 1 d . . . . .
C14 C 0.4737(16) 0.5711(7) 0.1607(18) 0.082(6) Uani 1 1 d . . . . .
H14 H 0.466187 0.604746 0.118900 0.098 Uiso 1 1 calc R U . . .
C15 C 0.3977(18) 0.5621(9) 0.2230(19) 0.091(6) Uani 1 1 d . . . . .
H15 H 0.338956 0.588876 0.224141 0.109 Uiso 1 1 calc R U . . .
C16 C 0.4102(15) 0.5115(7) 0.2854(16) 0.072(5) Uani 1 1 d . . . . .
H16 H 0.359733 0.504811 0.329883 0.086 Uiso 1 1 calc R U . . .
C17 C 0.4953(12) 0.4713(6) 0.2828(13) 0.051(4) Uani 1 1 d . . . . .
C18 C 0.5742(12) 0.4821(6) 0.2177(14) 0.054(4) Uani 1 1 d . . . . .
C19 C 0.9183(13) 0.2543(6) 0.5220(16) 0.071(5) Uani 1 1 d . . . . .
H19A H 0.839833 0.234248 0.492891 0.106 Uiso 1 1 calc R U . . .
H19B H 0.982468 0.231735 0.510159 0.106 Uiso 1 1 calc R U . . .
H19C H 0.941651 0.262153 0.606658 0.106 Uiso 1 1 calc R U . . .
C20 C 0.4337(14) 0.4081(7) 0.4042(16) 0.074(5) Uani 1 1 d . . . . .
H20A H 0.449511 0.370402 0.434835 0.111 Uiso 1 1 calc R U . . .
H20B H 0.456156 0.434034 0.470738 0.111 Uiso 1 1 calc R U . . .
H20C H 0.345971 0.412253 0.355253 0.111 Uiso 1 1 calc R U . . .
C21 C 0.8114(12) 0.3556(6) 0.0831(12) 0.048(3) Uani 1 1 d . . . . .
C22 C 0.8286(19) 0.3187(7) -0.0120(16) 0.089(6) Uani 1 1 d . . . . .
H22A H 0.877193 0.338282 -0.050197 0.133 Uiso 1 1 calc R U . . .
H22B H 0.871802 0.284936 0.025036 0.133 Uiso 1 1 calc R U . . .
H22C H 0.747663 0.309228 -0.071527 0.133 Uiso 1 1 calc R U . . .
C23 C 0.6332(19) 0.1989(8) 0.2685(18) 0.098(6) Uani 1 1 d . . . . .
H23A H 0.665398 0.168271 0.236194 0.147 Uiso 1 1 calc R U . . .
H23B H 0.650567 0.192359 0.352846 0.147 Uiso 1 1 calc R U . . .
H23C H 0.543887 0.201893 0.225656 0.147 Uiso 1 1 calc R U . . .

loop_
_atom_site_aniso_label
_atom_site_aniso_U_11
_atom_site_aniso_U_22
_atom_site_aniso_U_33
_atom_site_aniso_U_23
_atom_site_aniso_U_13
_atom_site_aniso_U_12
Sm1 0.0396(4) 0.0590(5) 0.0440(4) -0.0007(4) 0.0187(3) -0.0057(3)
Zn1 0.0458(9) 0.0591(10) 0.0422(9) -0.0024(8) 0.0177(8) -0.0103(7)
O1 0.039(5) 0.069(6) 0.053(6) -0.007(5) 0.018(5) -0.006(4)
O2 0.019(4) 0.092(7) 0.044(6) 0.010(5) 0.001(4) -0.012(4)
O3 0.045(6) 0.049(5) 0.063(6) -0.004(5) 0.029(5) -0.003(4)
O4 0.049(6) 0.093(8) 0.039(6) -0.002(5) 0.024(5) -0.005(5)
O5 0.055(7) 0.079(7) 0.059(7) 0.012(6) 0.021(5) -0.002(5)
O6 0.057(7) 0.093(8) 0.058(7) 0.005(6) 0.014(6) -0.007(6)
O7 0.035(6) 0.116(10) 0.093(10) -0.005(8) -0.002(6) -0.018(6)
O8 0.063(7) 0.074(7) 0.056(7) -0.015(6) 0.013(6) -0.010(6)
O9 0.043(6) 0.077(7) 0.046(6) -0.003(5) 0.017(5) -0.012(5)
O10 0.123(12) 0.148(13) 0.039(7) 0.000(8) 0.029(8) 0.021(9)
O11 0.073(7) 0.056(6) 0.052(6) -0.002(5) 0.038(6) -0.008(5)
O12 0.056(6) 0.080(7) 0.059(6) -0.013(6) 0.035(6) -0.008(5)
O13 0.061(6) 0.058(6) 0.055(6) -0.009(5) 0.027(5) -0.011(5)
N1 0.053(7) 0.063(7) 0.049(7) -0.012(6) 0.036(6) -0.017(6)
N2 0.052(8) 0.069(8) 0.052(8) 0.001(7) 0.005(7) -0.009(6)
N3 0.034(7) 0.064(8) 0.069(9) -0.013(7) 0.019(6) -0.006(5)
N4 0.042(7) 0.088(10) 0.058(9) -0.012(8) 0.026(7) -0.003(7)
C1 0.046(8) 0.066(9) 0.037(7) -0.011(7) 0.021(6) -0.012(6)
C2 0.035(7) 0.068(9) 0.051(8) -0.013(7) 0.022(6) 0.004(6)
C3 0.044(9) 0.083(11) 0.071(12) -0.024(9) 0.007(8) 0.006(8)
C4 0.035(8) 0.105(13) 0.065(11) -0.016(10) 0.003(8) 0.005(8)
C5 0.034(8) 0.105(13) 0.046(9) -0.024(9) 0.010(7) -0.014(8)
C6 0.036(7) 0.076(10) 0.039(8) -0.018(7) 0.012(6) -0.006(6)
C7 0.043(9) 0.091(12) 0.046(9) -0.023(9) 0.022(7) -0.011(8)
C8 0.072(11) 0.069(10) 0.060(10) -0.019(8) 0.030(9) -0.026(8)
C9 0.111(17) 0.079(12) 0.108(16) -0.002(12) 0.081(15) -0.029(12)
C10A 0.11(3) 0.10(4) 0.09(3) 0.05(3) 0.03(3) 0.01(2)
C10B 0.09(3) 0.07(3) 0.06(3) -0.02(2) 0.07(3) -0.03(2)
C11 0.094(15) 0.084(12) 0.053(10) 0.006(9) 0.030(10) -0.018(10)
C12 0.069(11) 0.059(10) 0.046(9) 0.012(8) -0.009(8) -0.021(8)
C13 0.045(8) 0.051(8) 0.062(10) -0.006(8) 0.005(7) 0.004(6)
C14 0.056(11) 0.072(11) 0.087(14) -0.006(10) -0.007(10) 0.004(8)
C15 0.066(13) 0.099(15) 0.097(16) -0.017(13) 0.018(11) 0.028(11)
C16 0.057(10) 0.085(12) 0.075(12) -0.011(10) 0.026(9) 0.005(9)
C17 0.034(7) 0.059(9) 0.049(9) -0.015(7) 0.003(6) 0.001(6)
C18 0.032(7) 0.064(9) 0.064(10) -0.012(8) 0.015(7) -0.005(6)
C19 0.046(9) 0.065(10) 0.101(14) 0.025(10) 0.026(9) 0.016(7)
C20 0.054(10) 0.100(13) 0.081(13) -0.005(10) 0.040(10) -0.005(9)
C21 0.037(7) 0.070(10) 0.042(8) 0.007(7) 0.020(6) 0.006(6)
C22 0.144(19) 0.071(11) 0.092(14) -0.010(10) 0.092(15) -0.009(11)
C23 0.110(17) 0.104(16) 0.082(15) 0.014(12) 0.037(13) 0.001(12)

loop_
_atom_type_symbol
_atom_type_description
_atom_type_scat_dispersion_real
_atom_type_scat_dispersion_imag
_atom_type_scat_source
C C 0.0033 0.0016 'International Tables Vol C Tables 4.2.6.8 and 6.1.1.4'
H H 0.0000 0.0000 'International Tables Vol C Tables 4.2.6.8 and 6.1.1.4'
N N 0.0061 0.0033 'International Tables Vol C Tables 4.2.6.8 and 6.1.1.4'
O O 0.0106 0.0060 'International Tables Vol C Tables 4.2.6.8 and 6.1.1.4'
Zn Zn 0.2839 1.4301 'International Tables Vol C Tables 4.2.6.8 and 6.1.1.4'
Sm Sm -0.1638 3.4418 'International Tables Vol C Tables 4.2.6.8 and 6.1.1.4'

loop_
_geom_angle_atom_site_label_1
_geom_angle_atom_site_label_2
_geom_angle_atom_site_label_3
_geom_angle
_geom_angle_site_symmetry_1
_geom_angle_site_symmetry_3
_geom_angle_publ_flag
O12 Sm1 O2 73.5(3) . . ?
O12 Sm1 O3 80.0(3) . . ?
O2 Sm1 O3 65.1(3) . . ?
O12 Sm1 O13 68.2(3) . . ?
O2 Sm1 O13 116.5(3) . . ?
O3 Sm1 O13 144.9(3) . . ?
O12 Sm1 O9 144.4(3) . . ?
O2 Sm1 O9 112.9(3) . . ?
O3 Sm1 O9 135.3(3) . . ?
O13 Sm1 O9 78.4(3) . . ?
O12 Sm1 O5 74.7(3) . . ?
O2 Sm1 O5 132.8(3) . . ?
O3 Sm1 O5 75.7(3) . . ?
O13 Sm1 O5 81.8(3) . . ?
O9 Sm1 O5 113.3(3) . . ?
O12 Sm1 O8 145.8(3) . . ?
O2 Sm1 O8 72.9(3) . . ?
O3 Sm1 O8 91.1(3) . . ?
O13 Sm1 O8 123.6(3) . . ?
O9 Sm1 O8 50.5(3) . . ?
O5 Sm1 O8 135.0(3) . . ?
O12 Sm1 O6 112.6(3) . . ?
O2 Sm1 O6 173.0(3) . . ?
O3 Sm1 O6 111.8(3) . . ?
O13 Sm1 O6 69.8(3) . . ?
O9 Sm1 O6 64.3(3) . . ?
O5 Sm1 O6 49.0(3) . . ?
O8 Sm1 O6 101.3(4) . . ?
O12 Sm1 O1 89.5(3) . . ?
O2 Sm1 O1 59.9(3) . . ?
O3 Sm1 O1 124.8(3) . . ?
O13 Sm1 O1 71.0(3) . . ?
O9 Sm1 O1 67.4(3) . . ?
O5 Sm1 O1 152.1(3) . . ?
O8 Sm1 O1 68.6(3) . . ?
O6 Sm1 O1 122.1(3) . . ?
O12 Sm1 O4 132.3(3) . . ?
O2 Sm1 O4 108.3(3) . . ?
O3 Sm1 O4 60.5(3) . . ?
O13 Sm1 O4 135.0(3) . . ?
O9 Sm1 O4 80.7(3) . . ?
O5 Sm1 O4 70.7(3) . . ?
O8 Sm1 O4 65.5(3) . . ?
O6 Sm1 O4 65.2(3) . . ?
O1 Sm1 O4 134.0(3) . . ?
O12 Sm1 N4 153.7(3) . . ?
O2 Sm1 N4 91.9(3) . . ?
O3 Sm1 N4 114.2(4) . . ?
O13 Sm1 N4 100.9(4) . . ?
O9 Sm1 N4 25.6(3) . . ?
O5 Sm1 N4 129.0(3) . . ?
O8 Sm1 N4 25.0(3) . . ?
O6 Sm1 N4 83.7(4) . . ?
O1 Sm1 N4 64.1(3) . . ?
O4 Sm1 N4 72.7(3) . . ?
O12 Sm1 Zn1 59.4(2) . . ?
O2 Sm1 Zn1 36.0(2) . . ?
O3 Sm1 Zn1 35.0(2) . . ?
O13 Sm1 Zn1 125.6(2) . . ?
O9 Sm1 Zn1 144.4(2) . . ?
O5 Sm1 Zn1 97.2(2) . . ?
O8 Sm1 Zn1 95.0(3) . . ?
O6 Sm1 Zn1 143.6(3) . . ?
O1 Sm1 Zn1 94.1(2) . . ?
O4 Sm1 Zn1 93.4(2) . . ?
N4 Sm1 Zn1 119.3(3) . . ?
O11 Zn1 O3 110.4(4) . . ?
O11 Zn1 N1 115.3(4) . . ?
O3 Zn1 N1 132.6(4) . . ?
O11 Zn1 N2 99.7(5) . . ?
O3 Zn1 N2 87.5(5) . . ?
N1 Zn1 N2 96.8(5) . . ?
O11 Zn1 O2 95.2(4) . . ?
O3 Zn1 O2 76.4(3) . . ?
N1 Zn1 O2 87.1(4) . . ?
N2 Zn1 O2 161.1(5) . . ?
O11 Zn1 Sm1 88.0(3) . . ?
O3 Zn1 Sm1 41.8(2) . . ?
N1 Zn1 Sm1 127.1(3) . . ?
N2 Zn1 Sm1 126.7(4) . . ?
O2 Zn1 Sm1 42.0(2) . . ?
C2 O1 C19 116.2(11) . . ?
C2 O1 Sm1 117.4(8) . . ?
C19 O1 Sm1 125.6(8) . . ?
C1 O2 Zn1 124.7(8) . . ?
C1 O2 Sm1 131.6(8) . . ?
Zn1 O2 Sm1 102.1(3) . . ?
C18 O3 Zn1 124.1(8) . . ?
C18 O3 Sm1 130.8(9) . . ?
Zn1 O3 Sm1 103.2(4) . . ?
C17 O4 C20 116.8(12) . . ?
C17 O4 Sm1 116.6(8) . . ?
C20 O4 Sm1 126.3(9) . . ?
N3 O5 Sm1 100.2(8) . . ?
N3 O6 Sm1 94.9(8) . . ?
N4 O8 Sm1 92.0(8) . . ?
N4 O9 Sm1 96.9(8) . . ?
C21 O11 Zn1 120.6(8) . . ?
C21 O12 Sm1 146.7(10) . . ?
C23 O13 Sm1 137.6(10) . . ?
C7 N1 C8 118.1(13) . . ?
C7 N1 Zn1 125.2(11) . . ?
C8 N1 Zn1 116.7(10) . . ?
C12 N2 C11 117.2(15) . . ?
C12 N2 Zn1 125.0(12) . . ?
C11 N2 Zn1 117.8(11) . . ?
O7 N3 O5 122.8(14) . . ?
O7 N3 O6 121.5(13) . . ?
O5 N3 O6 115.6(12) . . ?
O8 N4 O10 120.8(15) . . ?
O8 N4 O9 120.1(13) . . ?
O10 N4 O9 119.0(15) . . ?
O8 N4 Sm1 63.0(8) . . ?
O10 N4 Sm1 171.0(11) . . ?
O9 N4 Sm1 57.5(7) . . ?
O2 C1 C2 117.9(12) . . ?
O2 C1 C6 124.1(14) . . ?
C2 C1 C6 118.0(13) . . ?
C3 C2 O1 125.5(14) . . ?
C3 C2 C1 121.7(14) . . ?
O1 C2 C1 112.7(12) . . ?
C2 C3 C4 119.8(17) . . ?
C2 C3 H3 120.1 . . ?
C4 C3 H3 120.1 . . ?
C5 C4 C3 119.6(15) . . ?
C5 C4 H4 120.2 . . ?
C3 C4 H4 120.2 . . ?
C4 C5 C6 122.0(15) . . ?
C4 C5 H5 119.0 . . ?
C6 C5 H5 119.0 . . ?
C5 C6 C1 118.8(15) . . ?
C5 C6 C7 118.9(14) . . ?
C1 C6 C7 122.2(13) . . ?
N1 C7 C6 129.2(14) . . ?
N1 C7 H7 115.4 . . ?
C6 C7 H7 115.4 . . ?
N1 C8 C9 112.3(13) . . ?
N1 C8 H8A 109.1 . . ?
C9 C8 H8A 109.1 . . ?
N1 C8 H8B 109.1 . . ?
C9 C8 H8B 109.1 . . ?
H8A C8 H8B 107.9 . . ?
C10A C9 C8 115(2) . . ?
C10B C9 C8 119.4(16) . . ?
C10A C9 H9A 108.4 . . ?
C8 C9 H9A 108.4 . . ?
C10A C9 H9B 108.4 . . ?
C8 C9 H9B 108.4 . . ?
H9A C9 H9B 107.5 . . ?
C9 C10A C11 117(3) . . ?
C9 C10A H10A 108.2 . . ?
C11 C10A H10A 108.2 . . ?
C9 C10A H10B 108.2 . . ?
C11 C10A H10B 108.2 . . ?
H10A C10A H10B 107.3 . . ?
C11 C10B C9 123(3) . . ?
C11 C10B H10C 106.6 . . ?
C9 C10B H10C 106.6 . . ?
C11 C10B H10D 106.6 . . ?
C9 C10B H10D 106.6 . . ?
H10C C10B H10D 106.5 . . ?
C10B C11 N2 114(2) . . ?
N2 C11 C10A 116(2) . . ?
N2 C11 H11A 108.2 . . ?
C10A C11 H11A 108.2 . . ?
N2 C11 H11B 108.2 . . ?
C10A C11 H11B 108.2 . . ?
H11A C11 H11B 107.3 . . ?
N2 C12 C13 126.7(15) . . ?
N2 C12 H12 116.6 . . ?
C13 C12 H12 116.6 . . ?
C18 C13 C14 119.1(16) . . ?
C18 C13 C12 122.7(13) . . ?
C14 C13 C12 118.2(16) . . ?
C15 C14 C13 122.8(18) . . ?
C15 C14 H14 118.6 . . ?
C13 C14 H14 118.6 . . ?
C14 C15 C16 118.0(17) . . ?
C14 C15 H15 121.0 . . ?
C16 C15 H15 121.0 . . ?
C17 C16 C15 121.5(17) . . ?
C17 C16 H16 119.2 . . ?
C15 C16 H16 119.2 . . ?
O4 C17 C16 125.4(15) . . ?
O4 C17 C18 115.3(12) . . ?
C16 C17 C18 119.2(15) . . ?
O3 C18 C13 124.4(13) . . ?
O3 C18 C17 116.2(13) . . ?
C13 C18 C17 119.4(13) . . ?
O1 C19 H19A 109.5 . . ?
O1 C19 H19B 109.5 . . ?
H19A C19 H19B 109.5 . . ?
O1 C19 H19C 109.5 . . ?
H19A C19 H19C 109.5 . . ?
H19B C19 H19C 109.5 . . ?
O4 C20 H20A 109.5 . . ?
O4 C20 H20B 109.5 . . ?
H20A C20 H20B 109.5 . . ?
O4 C20 H20C 109.5 . . ?
H20A C20 H20C 109.5 . . ?
H20B C20 H20C 109.5 . . ?
O12 C21 O11 124.5(13) . . ?
O12 C21 C22 117.8(13) . . ?
O11 C21 C22 117.6(12) . . ?
C21 C22 H22A 109.5 . . ?
C21 C22 H22B 109.5 . . ?
H22A C22 H22B 109.5 . . ?
C21 C22 H22C 109.5 . . ?
H22A C22 H22C 109.5 . . ?
H22B C22 H22C 109.5 . . ?
O13 C23 H23A 109.5 . . ?
O13 C23 H23B 109.5 . . ?
H23A C23 H23B 109.5 . . ?
O13 C23 H23C 109.5 . . ?
H23A C23 H23C 109.5 . . ?
H23B C23 H23C 109.5 . . ?

loop_
_geom_bond_atom_site_label_1
_geom_bond_atom_site_label_2
_geom_bond_distance
_geom_bond_site_symmetry_2
_geom_bond_publ_flag
Sm1 O12 2.361(9) . ?
Sm1 O2 2.365(8) . ?
Sm1 O3 2.368(9) . ?
Sm1 O13 2.476(9) . ?
Sm1 O9 2.478(9) . ?
Sm1 O5 2.519(10) . ?
Sm1 O8 2.599(10) . ?
Sm1 O6 2.625(10) . ?
Sm1 O1 2.725(10) . ?
Sm1 O4 2.731(10) . ?
Sm1 N4 2.917(13) . ?
Sm1 Zn1 3.4592(18) . ?
Zn1 O11 1.969(9) . ?
Zn1 O3 2.038(9) . ?
Zn1 N1 2.044(11) . ?
Zn1 N2 2.069(13) . ?
Zn1 O2 2.079(9) . ?
O1 C2 1.387(15) . ?
O1 C19 1.428(16) . ?
O2 C1 1.312(15) . ?
O3 C18 1.332(15) . ?
O4 C17 1.357(16) . ?
O4 C20 1.420(16) . ?
O5 N3 1.261(14) . ?
O6 N3 1.264(15) . ?
O7 N3 1.229(14) . ?
O8 N4 1.234(15) . ?
O9 N4 1.269(15) . ?
O10 N4 1.238(16) . ?
O11 C21 1.267(15) . ?
O12 C21 1.215(15) . ?
O13 C23 1.411(19) . ?
N1 C7 1.262(18) . ?
N1 C8 1.482(18) . ?
N2 C12 1.25(2) . ?
N2 C11 1.487(19) . ?
C1 C2 1.408(19) . ?
C1 C6 1.409(18) . ?
C2 C3 1.370(19) . ?
C3 C4 1.39(2) . ?
C3 H3 0.9300 . ?
C4 C5 1.36(2) . ?
C4 H4 0.9300 . ?
C5 C6 1.399(19) . ?
C5 H5 0.9300 . ?
C6 C7 1.42(2) . ?
C7 H7 0.9300 . ?
C8 C9 1.55(2) . ?
C8 H8A 0.9700 . ?
C8 H8B 0.9700 . ?
C9 C10A 1.44(4) . ?
C9 C10B 1.47(4) . ?
C9 H9A 0.9700 . ?
C9 H9B 0.9700 . ?
C10A C11 1.50(5) . ?
C10A H10A 0.9700 . ?
C10A H10B 0.9700 . ?
C10B C11 1.38(4) . ?
C10B H10C 0.9700 . ?
C10B H10D 0.9700 . ?
C11 H11A 0.9700 . ?
C11 H11B 0.9700 . ?
C12 C13 1.48(2) . ?
C12 H12 0.9300 . ?
C13 C18 1.38(2) . ?
C13 C14 1.39(2) . ?
C14 C15 1.35(2) . ?
C14 H14 0.9300 . ?
C15 C16 1.39(2) . ?
C15 H15 0.9300 . ?
C16 C17 1.372(19) . ?
C16 H16 0.9300 . ?
C17 C18 1.414(19) . ?
C19 H19A 0.9600 . ?
C19 H19B 0.9600 . ?
C19 H19C 0.9600 . ?
C20 H20A 0.9600 . ?
C20 H20B 0.9600 . ?
C20 H20C 0.9600 . ?
C21 C22 1.500(19) . ?
C22 H22A 0.9600 . ?
C22 H22B 0.9600 . ?
C22 H22C 0.9600 . ?
C23 H23A 0.9600 . ?
C23 H23B 0.9600 . ?
C23 H23C 0.9600 . ?
